data_2013413
loop_
_publ_author_name
'Avasthi, Kamlakar'
'Farooq, Sheikh M.'
'Rawat, Diwan S.'
'Sharon, Ashoke'
'Maulik, Prakas R.'

_publ_section_title
;
 A stacked pyrazolo[3,4-<i>d</i>]pyrimidine-based flexible molecule:
 the effect on stacking of a bulky isopropyl group in comparison with a
 methyl/ethyl group
;
_journal_issue 9
_journal_name_full 'Acta Crystallographica Section C'
_journal_page_first o523
_journal_page_last o524
_journal_paper_doi 10.1107/S0108270103016676
_journal_volume 59
_journal_year 2003
_chemical_formula_iupac 'C25 H36 N8 S4'
_chemical_formula_moiety 'C25 H36 N8 S4'
_chemical_formula_sum 'C25 H36 N8 S4'
_chemical_formula_weight 576.90
_chemical_melting_point 358
_chemical_name_common pyrazolo[3,4-d]pyrimidine
_chemical_name_systematic
;
1,3-bis(4,6-diisopropylsulfanyl-1H-pyrazolo[3,4-d]pyrimidin-1-yl)propane
;
_space_group_IT_number 15
_symmetry_cell_setting monoclinic
_symmetry_space_group_name_Hall '-C 2yc'
_symmetry_space_group_name_H-M 'C 1 2/c 1'
_atom_sites_solution_hydrogens geom
_atom_sites_solution_primary direct
_atom_sites_solution_secondary difmap
_cell_angle_alpha 90.00
_cell_angle_beta 118.070(10)
_cell_angle_gamma 90.00
_cell_formula_units_Z 4
_cell_length_a 21.044(2)
_cell_length_b 8.8140(10)
_cell_length_c 18.953(2)
_cell_measurement_reflns_used 44
_cell_measurement_temperature 293(2)
_cell_measurement_theta_max 12.504
_cell_measurement_theta_min 3.878
_cell_volume 3101.9(6)
_computing_cell_refinement XSCANS
_computing_data_collection 'XSCANS (Siemens, 1996)'
_computing_data_reduction XSCANS
_computing_molecular_graphics SHELXTL
_computing_publication_material SHELXTL
_computing_structure_refinement SHELXTL
_computing_structure_solution 'SHELXTL (Bruker, 1997)'
_diffrn_ambient_temperature 293(2)
_diffrn_measured_fraction_theta_full 0.999
_diffrn_measured_fraction_theta_max 0.999
_diffrn_measurement_device_type 'Bruker P4 diffractometer'
_diffrn_measurement_method \q-2\q
_diffrn_radiation_monochromator graphite
_diffrn_radiation_source 'fine-focus sealed tube'
_diffrn_radiation_type MoK\a
_diffrn_radiation_wavelength 0.71073
_diffrn_reflns_av_R_equivalents 0.0202
_diffrn_reflns_av_sigmaI/netI 0.0235
_diffrn_reflns_limit_h_max 1
_diffrn_reflns_limit_h_min -24
_diffrn_reflns_limit_k_max 10
_diffrn_reflns_limit_k_min -1
_diffrn_reflns_limit_l_max 22
_diffrn_reflns_limit_l_min -20
_diffrn_reflns_number 3403
_diffrn_reflns_theta_full 25.00
_diffrn_reflns_theta_max 25.00
_diffrn_reflns_theta_min 2.19
_diffrn_standards_decay_% none
_diffrn_standards_interval_count 97
_diffrn_standards_interval_time 60
_diffrn_standards_number 3
_exptl_absorpt_coefficient_mu 0.335
_exptl_absorpt_correction_type none
_exptl_crystal_colour colourless
_exptl_crystal_density_diffrn 1.235
_exptl_crystal_density_method 'not measured'
_exptl_crystal_description rectangular
_exptl_crystal_F_000 1224
_exptl_crystal_size_max 0.30
_exptl_crystal_size_mid 0.275
_exptl_crystal_size_min 0.20
_refine_diff_density_max 0.216
_refine_diff_density_min -0.206
_refine_ls_extinction_coef 0.0045(3)
_refine_ls_extinction_expression Fc^*^=kFc[1+0.001xFc^2^\l^3^/sin(2\q)]^-1/4^
_refine_ls_extinction_method SHELXL97
_refine_ls_goodness_of_fit_ref 1.028
_refine_ls_hydrogen_treatment constr
_refine_ls_matrix_type full
_refine_ls_number_parameters 173
_refine_ls_number_reflns 2738
_refine_ls_number_restraints 0
_refine_ls_restrained_S_all 1.028
_refine_ls_R_factor_all 0.0415
_refine_ls_R_factor_gt 0.0345
_refine_ls_shift/su_max 0.001
_refine_ls_shift/su_mean 0.000
_refine_ls_structure_factor_coef Fsqd
_refine_ls_weighting_details 'calc w=1/[\s^2^(Fo^2^)+(0.0402P)^2^+1.8299P] where P=(Fo^2^+2Fc^2^)/3'
_refine_ls_weighting_scheme calc
_refine_ls_wR_factor_gt 0.0890
_refine_ls_wR_factor_ref 0.0936
_reflns_number_gt 2352
_reflns_number_total 2738
_reflns_threshold_expression I>2\s(I)
_cod_data_source_file de1217.cif
_cod_data_source_block III
_cod_original_sg_symbol_H-M 'C 2/c'
_cod_database_code 2013413
_cod_database_fobs_code 2013413

loop_
_symmetry_equiv_pos_as_xyz
'x, y, z'
'-x, y, -z+1/2'
'x+1/2, y+1/2, z'
'-x+1/2, y+1/2, -z+1/2'
'-x, -y, -z'
'x, -y, z-1/2'
'-x+1/2, -y+1/2, -z'
'x+1/2, -y+1/2, z-1/2'

loop_
_atom_site_label
_atom_site_fract_x
_atom_site_fract_y
_atom_site_fract_z
_atom_site_U_iso_or_equiv
_atom_site_adp_type
_atom_site_calc_flag
_atom_site_refinement_flags
_atom_site_occupancy
_atom_site_disorder_assembly
_atom_site_disorder_group
_atom_site_type_symbol
S1 0.72652(3) 0.09840(6) 0.38944(3) 0.06254(18) Uani d . 1 . . S
S2 0.49839(3) 0.06907(5) 0.10838(3) 0.05883(17) Uani d . 1 . . S
N1 0.58349(8) 0.55675(16) 0.26696(8) 0.0488(4) Uani d . 1 . . N
N2 0.63817(8) 0.59195(18) 0.34150(9) 0.0598(4) Uani d . 1 . . N
C3 0.67177(10) 0.4644(2) 0.37210(11) 0.0581(5) Uani d . 1 . . C
H3 0.7115 0.4557 0.4225 0.070 Uiso calc R 1 . . H
C3' 0.64020(9) 0.34162(19) 0.31913(10) 0.0455(4) Uani d . 1 . . C
C4 0.65180(9) 0.18612(19) 0.31228(10) 0.0463(4) Uani d . 1 . . C
N5 0.60762(8) 0.11002(16) 0.24719(8) 0.0492(3) Uani d . 1 . . N
C6 0.55244(9) 0.18830(19) 0.18806(10) 0.0455(4) Uani d . 1 . . C
N7 0.53710(7) 0.33438(15) 0.18501(8) 0.0451(3) Uani d . 1 . . N
C7' 0.58319(9) 0.40652(18) 0.25234(10) 0.0428(4) Uani d . 1 . . C
C8 0.53726(10) 0.67407(19) 0.21351(10) 0.0515(4) Uani d . 1 . . C
H8A 0.5012 0.6269 0.1649 0.062 Uiso calc R 1 . . H
H8B 0.5660 0.7408 0.1991 0.062 Uiso calc R 1 . . H
C9 0.5000 0.7674(3) 0.2500 0.0518(6) Uani d S 1 . . C
H9A 0.4647 0.8323 0.2090 0.062 Uiso calc PR 0.50 . . H
H9B 0.5353 0.8323 0.2910 0.062 Uiso calc PR 0.50 . . H
C10 0.73466(11) -0.0806(2) 0.34705(13) 0.0635(5) Uani d . 1 . . C
H10 0.6883 -0.1336 0.3245 0.076 Uiso calc R 1 . . H
C11 0.75587(17) -0.0575(4) 0.28210(18) 0.1069(10) Uani d . 1 . . C
H11A 0.8025 -0.0108 0.3044 0.160 Uiso calc R 1 . . H
H11B 0.7212 0.0068 0.2413 0.160 Uiso calc R 1 . . H
H11C 0.7574 -0.1538 0.2593 0.160 Uiso calc R 1 . . H
C12 0.79013(14) -0.1723(3) 0.41677(17) 0.0990(9) Uani d . 1 . . C
H12A 0.7956 -0.2702 0.3981 0.149 Uiso calc R 1 . . H
H12B 0.7743 -0.1847 0.4564 0.149 Uiso calc R 1 . . H
H12C 0.8355 -0.1200 0.4399 0.149 Uiso calc R 1 . . H
C13 0.43175(10) 0.1936(2) 0.03455(11) 0.0566(5) Uani d . 1 . . C
H13 0.4108 0.2573 0.0607 0.068 Uiso calc R 1 . . H
C14 0.37376(12) 0.0888(3) -0.02454(14) 0.0809(7) Uani d . 1 . . C
H14A 0.3358 0.1483 -0.0648 0.121 Uiso calc R 1 . . H
H14B 0.3547 0.0280 0.0032 0.121 Uiso calc R 1 . . H
H14C 0.3942 0.0240 -0.0493 0.121 Uiso calc R 1 . . H
C15 0.46332(14) 0.2940(3) -0.00501(12) 0.0800(7) Uani d . 1 . . C
H15A 0.4835 0.2324 -0.0313 0.120 Uiso calc R 1 . . H
H15B 0.5004 0.3562 0.0346 0.120 Uiso calc R 1 . . H
H15C 0.4263 0.3576 -0.0437 0.120 Uiso calc R 1 . . H

loop_
_atom_site_aniso_label
_atom_site_aniso_U_11
_atom_site_aniso_U_22
_atom_site_aniso_U_33
_atom_site_aniso_U_12
_atom_site_aniso_U_13
_atom_site_aniso_U_23
S1 0.0607(3) 0.0567(3) 0.0556(3) 0.0120(2) 0.0153(2) 0.0014(2)
S2 0.0729(3) 0.0385(3) 0.0514(3) -0.0020(2) 0.0178(2) -0.00528(19)
N1 0.0520(8) 0.0393(7) 0.0509(8) 0.0004(6) 0.0207(7) -0.0064(6)
N2 0.0563(9) 0.0511(9) 0.0588(9) -0.0033(7) 0.0161(7) -0.0131(7)
C3 0.0498(10) 0.0570(11) 0.0550(10) 0.0009(9) 0.0143(8) -0.0099(9)
C3' 0.0435(9) 0.0466(9) 0.0473(9) 0.0011(7) 0.0221(7) -0.0032(7)
C4 0.0483(9) 0.0455(9) 0.0480(9) 0.0027(7) 0.0252(8) 0.0026(7)
N5 0.0555(8) 0.0411(8) 0.0499(8) 0.0026(6) 0.0239(7) 0.0012(6)
C6 0.0526(9) 0.0407(9) 0.0454(9) -0.0009(7) 0.0247(8) -0.0019(7)
N7 0.0516(8) 0.0396(7) 0.0439(7) -0.0002(6) 0.0222(6) -0.0037(6)
C7' 0.0463(9) 0.0401(9) 0.0472(9) 0.0001(7) 0.0264(7) -0.0028(7)
C8 0.0636(11) 0.0397(9) 0.0524(9) -0.0006(8) 0.0284(9) 0.0023(7)
C9 0.0653(15) 0.0307(11) 0.0596(14) 0.000 0.0295(12) 0.000
C10 0.0591(11) 0.0446(10) 0.0789(13) 0.0041(8) 0.0260(10) 0.0026(9)
C11 0.124(2) 0.108(2) 0.114(2) 0.0314(18) 0.077(2) -0.0018(17)
C12 0.0900(17) 0.0618(15) 0.114(2) 0.0219(13) 0.0219(15) 0.0168(14)
C13 0.0592(11) 0.0537(11) 0.0518(10) 0.0087(9) 0.0219(9) -0.0087(8)
C14 0.0557(12) 0.0914(17) 0.0770(14) 0.0003(11) 0.0157(11) -0.0204(13)
C15 0.1148(18) 0.0601(13) 0.0571(12) -0.0002(13) 0.0338(12) 0.0050(10)

loop_
_atom_type_symbol
_atom_type_description
_atom_type_scat_dispersion_real
_atom_type_scat_dispersion_imag
_atom_type_scat_source
S S 0.1246 0.1234 'International Tables Vol C Tables 4.2.6.8 and 6.1.1.4'
N N 0.0061 0.0033 'International Tables Vol C Tables 4.2.6.8 and 6.1.1.4'
C C 0.0033 0.0016 'International Tables Vol C Tables 4.2.6.8 and 6.1.1.4'
H H 0.0000 0.0000 'International Tables Vol C Tables 4.2.6.8 and 6.1.1.4'

loop_
_geom_angle_atom_site_label_1
_geom_angle_atom_site_label_2
_geom_angle_atom_site_label_3
_geom_angle_site_symmetry_1
_geom_angle
C6 S1 C13 . 104.79(9)
C4 S2 C10 . 104.48(9)
C4 N5 C6 . 117.56(15)
C6 N7 C7' . 111.54(14)
N7 C6 N5 . 128.69(16)
N7 C6 S1 . 120.07(13)
N5 C6 S1 . 111.24(12)
N7 C7' N1 . 126.11(15)
N7 C7' C3' . 126.58(15)
N1 C7' C3' . 107.29(15)
C7' N1 N2 . 110.66(14)
C7' N1 C8 . 128.07(15)
N2 N1 C8 . 121.20(14)
C3 N2 N1 . 106.16(14)
N5 C4 C3' . 120.14(16)
N5 C4 S2 . 121.10(13)
C3' C4 S2 . 118.73(13)
C7' C3' C4 . 115.37(15)
C7' C3' C3 . 104.30(15)
C4 C3' C3 . 140.13(17)
N1 C8 C9 . 112.99(13)
N1 C8 H8A . 109.0
C9 C8 H8A . 109.0
N1 C8 H8B . 109.0
C9 C8 H8B . 109.0
H8A C8 H8B . 107.8
N2 C3 C3' . 111.58(16)
N2 C3 H3 . 124.2
C3' C3 H3 . 124.2
C15 C13 C14 . 112.36(18)
C15 C13 S1 . 112.32(15)
C14 C13 S1 . 105.22(15)
C15 C13 H13 . 108.9
C14 C13 H13 . 108.9
S1 C13 H13 . 108.9
C8 C9 C8 2_655 113.9(2)
C8 C9 H9A 2_655 108.8
C8 C9 H9A . 108.8
C8 C9 H9B 2_655 108.8
C8 C9 H9B . 108.8
H9A C9 H9B . 107.7
C11 C10 C12 . 112.3(2)
C11 C10 S2 . 111.65(16)
C12 C10 S2 . 105.75(16)
C11 C10 H10 . 109.0
C12 C10 H10 . 109.0
S2 C10 H10 . 109.0
C13 C14 H14A . 109.5
C13 C14 H14B . 109.5
H14A C14 H14B . 109.5
C13 C14 H14C . 109.5
H14A C14 H14C . 109.5
H14B C14 H14C . 109.5
C13 C15 H15A . 109.5
C13 C15 H15B . 109.5
H15A C15 H15B . 109.5
C13 C15 H15C . 109.5
H15A C15 H15C . 109.5
H15B C15 H15C . 109.5
C10 C12 H12A . 109.5
C10 C12 H12B . 109.5
H12A C12 H12B . 109.5
C10 C12 H12C . 109.5
H12A C12 H12C . 109.5
H12B C12 H12C . 109.5
C10 C11 H11A . 109.5
C10 C11 H11B . 109.5
H11A C11 H11B . 109.5
C10 C11 H11C . 109.5
H11A C11 H11C . 109.5
H11B C11 H11C . 109.5

loop_
_geom_bond_atom_site_label_1
_geom_bond_atom_site_label_2
_geom_bond_site_symmetry_2
_geom_bond_distance
_geom_bond_publ_flag
S1 C6 . 1.7497(17) ?
S1 C13 . 1.8117(19) ?
S2 C4 . 1.7452(17) ?
S2 C10 . 1.815(2) ?
N5 C4 . 1.325(2) ?
N5 C6 . 1.362(2) ?
N7 C6 . 1.322(2) ?
N7 C7' . 1.345(2) ?
C7' N1 . 1.352(2) ?
C7' C3' . 1.393(2) ?
N1 N2 . 1.373(2) ?
N1 C8 . 1.454(2) ?
N2 C3 . 1.309(2) ?
C4 C3' . 1.409(2) ?
C3' C3 . 1.412(2) ?
C8 C9 . 1.509(2) ?
C8 H8A . 0.9700 ?
C8 H8B . 0.9700 ?
C3 H3 . 0.9300 ?
C13 C15 . 1.501(3) ?
C13 C14 . 1.520(3) ?
C13 H13 . 0.9800 ?
C9 C8 2_655 1.509(2) ?
C9 H9A . 0.9700 ?
C9 H9B . 0.9700 ?
C10 C11 . 1.508(3) ?
C10 C12 . 1.520(3) ?
C10 H10 . 0.9800 ?
C14 H14A . 0.9600 ?
C14 H14B . 0.9600 ?
C14 H14C . 0.9600 ?
C15 H15A . 0.9600 ?
C15 H15B . 0.9600 ?
C15 H15C . 0.9600 ?
C12 H12A . 0.9600 ?
C12 H12B . 0.9600 ?
C12 H12C . 0.9600 ?
C11 H11A . 0.9600 ?
C11 H11B . 0.9600 ?
C11 H11C . 0.9600 ?

loop_
_geom_torsion_atom_site_label_1
_geom_torsion_atom_site_label_2
_geom_torsion_atom_site_label_3
_geom_torsion_atom_site_label_4
_geom_torsion_site_symmetry_4
_geom_torsion
C7' N1 N2 C3 . 0.7(2)
C8 N1 N2 C3 . -176.34(16)
N1 N2 C3 C3' . -0.3(2)
N2 C3 C3' C7' . -0.2(2)
N2 C3 C3' C4 . 174.1(2)
C7' C3' C4 N5 . -3.4(2)
C3 C3' C4 N5 . -177.3(2)
C7' C3' C4 S1 . 174.67(12)
C3 C3' C4 S1 . 0.8(3)
C10 S1 C4 N5 . 12.30(16)
C10 S1 C4 C3' . -165.77(14)
C3' C4 N5 C6 . 1.0(2)
S1 C4 N5 C6 . -177.00(12)
C4 N5 C6 N7 . 2.1(3)
C4 N5 C6 S2 . -178.28(12)
C13 S2 C6 N7 . 2.52(16)
C13 S2 C6 N5 . -177.16(12)
N5 C6 N7 C7' . -2.2(2)
S2 C6 N7 C7' . 178.21(11)
C6 N7 C7' N1 . 177.79(16)
C6 N7 C7' C3' . -0.8(2)
N2 N1 C7' N7 . -179.63(15)
C8 N1 C7' N7 . -2.8(3)
N2 N1 C7' C3' . -0.82(19)
C8 N1 C7' C3' . 175.97(15)
C4 C3' C7' N7 . 3.4(2)
C3 C3' C7' N7 . 179.39(16)
C4 C3' C7' N1 . -175.37(15)
C3 C3' C7' N1 . 0.59(18)
C7' N1 C8 C9 . 126.74(18)
N2 N1 C8 C9 . -56.8(2)
N1 C8 C9 C8 2_655 -49.76(11)
C4 S1 C10 C11 . 67.79(19)
C4 S1 C10 C12 . -169.71(15)
C6 S2 C13 C15 . 71.75(15)
C6 S2 C13 C14 . -165.75(14)
